data_4302172
loop_
_publ_author_name
'Erin M. Broderick'
'Paula L. Diaconescu'

_publ_section_title
;
Cerium(IV) Catalysts for the Ring-Opening Polymerization of Lactide
;
_journal_name_full 'Inorganic Chemistry'
_journal_page_first 4701
_journal_page_last 4706
_journal_paper_doi 10.1021/ic802047u
_journal_volume 48
_journal_year 2009
_chemical_formula_moiety 'C48 H68 Ce Fe N2 O4'
_chemical_formula_sum 'C48 H68 Ce Fe N2 O4'
_chemical_formula_weight 933.01
_chemical_name_systematic
; 

 ? 

;
_space_group_IT_number 61
_symmetry_cell_setting orthorhombic
_symmetry_space_group_name_Hall '-P 2ac 2ab'
_symmetry_space_group_name_H-M 'P b c a'
_atom_sites_solution_hydrogens geom
_atom_sites_solution_primary direct
_atom_sites_solution_secondary difmap
_audit_creation_method SHELXL-97
_cell_angle_alpha 90.00
_cell_angle_beta 90.00
_cell_angle_gamma 90.00
_cell_formula_units_Z 8
_cell_length_a 10.261(4)
_cell_length_b 25.833(11)
_cell_length_c 35.119(15)
_cell_measurement_reflns_used 7931
_cell_measurement_temperature 100(2)
_cell_measurement_theta_max 28.00
_cell_measurement_theta_min 3.79
_cell_volume 9309(7)
_computing_cell_refinement 'Bruker APEX11'
_computing_data_collection 'Bruker APEX11'
_computing_data_reduction 'Bruker SAINT'
_computing_molecular_graphics 'Bruker SHELXTL'
_computing_publication_material 'Bruker SHELXTL'
_computing_structure_refinement 'SHELXL-97 (Sheldrick, 1997)'
_computing_structure_solution 'SHELXS-97 (Sheldrick, 1990)'
_diffrn_ambient_temperature 100(2)
_diffrn_measured_fraction_theta_full 0.995
_diffrn_measured_fraction_theta_max 0.995
_diffrn_measurement_device_type 'CCD area detector'
_diffrn_measurement_method 'phi and omega scans'
_diffrn_radiation_monochromator graphite
_diffrn_radiation_source 'fine-focus sealed tube'
_diffrn_radiation_type MoK\a
_diffrn_radiation_wavelength 0.71073
_diffrn_reflns_av_R_equivalents 0.0928
_diffrn_reflns_av_sigmaI/netI 0.0611
_diffrn_reflns_limit_h_max 13
_diffrn_reflns_limit_h_min -13
_diffrn_reflns_limit_k_max 34
_diffrn_reflns_limit_k_min -34
_diffrn_reflns_limit_l_max 46
_diffrn_reflns_limit_l_min -46
_diffrn_reflns_number 78617
_diffrn_reflns_theta_full 28.22
_diffrn_reflns_theta_max 28.22
_diffrn_reflns_theta_min 3.77
_exptl_absorpt_coefficient_mu 1.320
_exptl_absorpt_correction_T_max 0.9741
_exptl_absorpt_correction_T_min 0.9018
_exptl_absorpt_correction_type multi-scan
_exptl_absorpt_process_details 'Sadabs (Bruker)'
_exptl_crystal_colour orange
_exptl_crystal_density_diffrn 1.331
_exptl_crystal_density_method 'not measured'
_exptl_crystal_description block
_exptl_crystal_F_000 3888
_exptl_crystal_size_max 0.08
_exptl_crystal_size_mid 0.06
_exptl_crystal_size_min 0.02
_refine_diff_density_max 1.148
_refine_diff_density_min -2.230
_refine_diff_density_rms 0.105
_refine_ls_extinction_method none
_refine_ls_goodness_of_fit_ref 1.137
_refine_ls_hydrogen_treatment constr
_refine_ls_matrix_type full
_refine_ls_number_parameters 523
_refine_ls_number_reflns 11428
_refine_ls_number_restraints 0
_refine_ls_restrained_S_all 1.137
_refine_ls_R_factor_all 0.0749
_refine_ls_R_factor_gt 0.0489
_refine_ls_shift/su_max 0.002
_refine_ls_shift/su_mean 0.000
_refine_ls_structure_factor_coef Fsqd
_refine_ls_weighting_details 'calc w=1/[\s^2^(Fo^2^)+(0.0000P)^2^+18.5637P] where P=(Fo^2^+2Fc^2^)/3'
_refine_ls_weighting_scheme calc
_refine_ls_wR_factor_gt 0.0832
_refine_ls_wR_factor_ref 0.0898
_reflns_number_gt 8471
_reflns_number_total 11428
_reflns_threshold_expression >2sigma(I)
_cod_data_source_file ic802047u_si_002_1.cif
_cod_data_source_block Ce(salfen)(OtBu)2
_cod_database_code 4302172

loop_
_symmetry_equiv_pos_as_xyz
'x, y, z'
'-x+1/2, -y, z+1/2'
'-x, y+1/2, -z+1/2'
'x+1/2, -y+1/2, -z'
'-x, -y, -z'
'x-1/2, y, -z-1/2'
'x, -y-1/2, z-1/2'
'-x-1/2, y-1/2, z'

loop_
_atom_site_label
_atom_site_type_symbol
_atom_site_fract_x
_atom_site_fract_y
_atom_site_fract_z
_atom_site_U_iso_or_equiv
_atom_site_adp_type
_atom_site_occupancy
_atom_site_symmetry_multiplicity
_atom_site_calc_flag
_atom_site_refinement_flags
_atom_site_disorder_assembly
_atom_site_disorder_group
Ce1 Ce 0.872160(19) 0.117916(7) 0.400962(5) 0.01410(5) Uani 1 1 d . . .
Fe1 Fe 0.69012(5) 0.11875(2) 0.495452(13) 0.01542(11) Uani 1 1 d . . .
N1 N 0.8394(3) 0.03823(11) 0.43938(8) 0.0157(6) Uani 1 1 d . . .
N2 N 0.7879(3) 0.19844(11) 0.43096(8) 0.0155(6) Uani 1 1 d . . .
O1 O 0.9639(3) 0.05181(9) 0.37048(7) 0.0172(5) Uani 1 1 d . . .
O2 O 0.9277(3) 0.18421(9) 0.36411(7) 0.0181(6) Uani 1 1 d . . .
O3 O 0.6878(2) 0.10792(9) 0.37707(7) 0.0209(6) Uani 1 1 d . . .
O4 O 1.0281(2) 0.13052(9) 0.43800(7) 0.0197(6) Uani 1 1 d . . .
C311 C 0.5733(4) 0.11094(15) 0.35438(11) 0.0225(8) Uani 1 1 d . . .
C312 C 0.4624(4) 0.08532(17) 0.37609(13) 0.0324(10) Uani 1 1 d . . .
H31A H 0.4803 0.0482 0.3788 0.049 Uiso 1 1 calc R . .
H31B H 0.3807 0.0902 0.3621 0.049 Uiso 1 1 calc R . .
H31C H 0.4549 0.1010 0.4014 0.049 Uiso 1 1 calc R . .
C313 C 0.5989(5) 0.08311(18) 0.31673(12) 0.0353(11) Uani 1 1 d . . .
H31D H 0.6259 0.0474 0.3218 0.053 Uiso 1 1 calc R . .
H31E H 0.6681 0.1011 0.3028 0.053 Uiso 1 1 calc R . .
H31F H 0.5191 0.0830 0.3014 0.053 Uiso 1 1 calc R . .
C314 C 0.5436(5) 0.16806(16) 0.34718(13) 0.0377(11) Uani 1 1 d . . .
H31G H 0.5271 0.1855 0.3715 0.057 Uiso 1 1 calc R . .
H31H H 0.4665 0.1710 0.3309 0.057 Uiso 1 1 calc R . .
H31I H 0.6183 0.1843 0.3345 0.057 Uiso 1 1 calc R . .
C411 C 1.1509(4) 0.14138(15) 0.45406(10) 0.0209(8) Uani 1 1 d . . .
C412 C 1.2259(4) 0.09048(16) 0.45800(12) 0.0299(10) Uani 1 1 d . . .
H41A H 1.2348 0.0742 0.4329 0.045 Uiso 1 1 calc R . .
H41B H 1.1784 0.0672 0.4751 0.045 Uiso 1 1 calc R . .
H41C H 1.3126 0.0974 0.4685 0.045 Uiso 1 1 calc R . .
C413 C 1.1299(4) 0.16656(18) 0.49308(11) 0.0343(10) Uani 1 1 d . . .
H41D H 1.0801 0.1430 0.5094 0.051 Uiso 1 1 calc R . .
H41E H 1.0817 0.1990 0.4899 0.051 Uiso 1 1 calc R . .
H41F H 1.2146 0.1738 0.5048 0.051 Uiso 1 1 calc R . .
C414 C 1.2220(4) 0.17948(15) 0.42774(12) 0.0277(9) Uani 1 1 d . . .
H41G H 1.2375 0.1630 0.4030 0.041 Uiso 1 1 calc R . .
H41H H 1.3056 0.1892 0.4392 0.041 Uiso 1 1 calc R . .
H41I H 1.1684 0.2105 0.4242 0.041 Uiso 1 1 calc R . .
C1 C 0.7703(4) 0.04958(13) 0.47377(10) 0.0169(8) Uani 1 1 d . . .
C2 C 0.8268(4) 0.06256(14) 0.50958(10) 0.0197(8) Uani 1 1 d . . .
H2A H 0.9214 0.0685 0.5148 0.024 Uiso 1 1 calc R . .
C3 C 0.7239(4) 0.06448(14) 0.53673(11) 0.0246(9) Uani 1 1 d . . .
H3A H 0.7340 0.0716 0.5646 0.030 Uiso 1 1 calc R . .
C4 C 0.6040(4) 0.05427(14) 0.51757(11) 0.0268(10) Uani 1 1 d . . .
H4A H 0.5159 0.0527 0.5297 0.032 Uiso 1 1 calc R . .
C5 C 0.6322(4) 0.04590(14) 0.47824(11) 0.0225(8) Uani 1 1 d . . .
H5A H 0.5675 0.0378 0.4578 0.027 Uiso 1 1 calc R . .
C6 C 0.8803(4) -0.00841(13) 0.43493(9) 0.0150(7) Uani 1 1 d . . .
H6A H 0.8643 -0.0318 0.4553 0.018 Uiso 1 1 calc R . .
C7 C 0.9479(4) -0.02885(13) 0.40231(10) 0.0157(7) Uani 1 1 d . . .
C8 C 0.9835(4) 0.00137(14) 0.37021(10) 0.0163(8) Uani 1 1 d . . .
C9 C 1.0392(3) -0.02425(13) 0.33782(9) 0.0143(7) Uani 1 1 d . . .
C10 C 1.0603(4) -0.07697(14) 0.34044(10) 0.0175(8) Uani 1 1 d . . .
H10A H 1.0985 -0.0937 0.3191 0.021 Uiso 1 1 calc R . .
C11 C 1.0296(4) -0.10776(13) 0.37225(10) 0.0155(7) Uani 1 1 d . . .
C12 C 0.9722(3) -0.08290(13) 0.40260(10) 0.0170(7) Uani 1 1 d . . .
H12A H 0.9482 -0.1025 0.4244 0.020 Uiso 1 1 calc R . .
C13 C 1.0712(4) 0.00637(14) 0.30158(10) 0.0183(8) Uani 1 1 d . . .
C14 C 0.9473(4) 0.03301(16) 0.28623(11) 0.0261(9) Uani 1 1 d . . .
H14A H 0.8815 0.0067 0.2803 0.039 Uiso 1 1 calc R . .
H14B H 0.9687 0.0525 0.2631 0.039 Uiso 1 1 calc R . .
H14C H 0.9130 0.0568 0.3055 0.039 Uiso 1 1 calc R . .
C15 C 1.1775(4) 0.04710(15) 0.30993(11) 0.0242(9) Uani 1 1 d . . .
H15A H 1.2570 0.0296 0.3185 0.036 Uiso 1 1 calc R . .
H15B H 1.1469 0.0707 0.3299 0.036 Uiso 1 1 calc R . .
H15C H 1.1960 0.0668 0.2867 0.036 Uiso 1 1 calc R . .
C16 C 1.1228(4) -0.02872(15) 0.26960(10) 0.0256(9) Uani 1 1 d . . .
H16A H 1.0585 -0.0557 0.2640 0.038 Uiso 1 1 calc R . .
H16B H 1.2047 -0.0448 0.2777 0.038 Uiso 1 1 calc R . .
H16C H 1.1381 -0.0080 0.2467 0.038 Uiso 1 1 calc R . .
C17 C 1.0532(4) -0.16641(14) 0.37055(10) 0.0198(8) Uani 1 1 d . . .
C18 C 1.0176(4) -0.19281(14) 0.40832(10) 0.0226(9) Uani 1 1 d . . .
H18A H 0.9246 -0.1878 0.4135 0.034 Uiso 1 1 calc R . .
H18B H 1.0691 -0.1776 0.4290 0.034 Uiso 1 1 calc R . .
H18C H 1.0363 -0.2299 0.4066 0.034 Uiso 1 1 calc R . .
C19 C 0.9692(5) -0.19010(15) 0.33866(11) 0.0297(10) Uani 1 1 d . . .
H19A H 0.8768 -0.1847 0.3445 0.045 Uiso 1 1 calc R . .
H19B H 0.9869 -0.2273 0.3368 0.045 Uiso 1 1 calc R . .
H19C H 0.9904 -0.1734 0.3144 0.045 Uiso 1 1 calc R . .
C20 C 1.1989(4) -0.17721(16) 0.36250(13) 0.0330(10) Uani 1 1 d . . .
H20A H 1.2219 -0.1636 0.3373 0.050 Uiso 1 1 calc R . .
H20B H 1.2147 -0.2146 0.3631 0.050 Uiso 1 1 calc R . .
H20C H 1.2524 -0.1602 0.3820 0.050 Uiso 1 1 calc R . .
C21 C 0.7174(4) 0.18780(13) 0.46476(10) 0.0154(7) Uani 1 1 d . . .
C22 C 0.7623(4) 0.19327(13) 0.50297(10) 0.0176(8) Uani 1 1 d . . .
H22A H 0.8527 0.2027 0.5111 0.021 Uiso 1 1 calc R . .
C23 C 0.6551(4) 0.18313(14) 0.52743(10) 0.0206(8) Uani 1 1 d . . .
H23A H 0.6566 0.1849 0.5559 0.025 Uiso 1 1 calc R . .
C24 C 0.5442(4) 0.17094(14) 0.50457(11) 0.0211(8) Uani 1 1 d . . .
H24A H 0.4547 0.1628 0.5141 0.025 Uiso 1 1 calc R . .
C25 C 0.5835(4) 0.17268(14) 0.46568(10) 0.0197(8) Uani 1 1 d . . .
H25A H 0.5268 0.1657 0.4431 0.024 Uiso 1 1 calc R . .
C26 C 0.8210(4) 0.24608(14) 0.42474(10) 0.0172(8) Uani 1 1 d . . .
H26A H 0.8015 0.2702 0.4444 0.021 Uiso 1 1 calc R . .
C27 C 0.8842(4) 0.26657(13) 0.39124(9) 0.0170(7) Uani 1 1 d . . .
C28 C 0.9294(4) 0.23513(13) 0.36080(10) 0.0162(7) Uani 1 1 d . . .
C29 C 0.9749(4) 0.25969(14) 0.32695(10) 0.0187(8) Uani 1 1 d . . .
C30 C 0.9727(4) 0.31351(14) 0.32602(10) 0.0188(8) Uani 1 1 d . . .
H30A H 1.0014 0.3299 0.3033 0.023 Uiso 1 1 calc R . .
C31 C 0.9313(4) 0.34551(14) 0.35600(11) 0.0197(8) Uani 1 1 d . . .
C32 C 0.8887(4) 0.32120(14) 0.38845(10) 0.0187(8) Uani 1 1 d . . .
H32A H 0.8616 0.3415 0.4095 0.022 Uiso 1 1 calc R . .
C33 C 1.0240(4) 0.22737(14) 0.29322(11) 0.0248(9) Uani 1 1 d . . .
C34 C 1.1442(4) 0.19583(15) 0.30507(12) 0.0309(10) Uani 1 1 d . . .
H34A H 1.1220 0.1738 0.3269 0.046 Uiso 1 1 calc R . .
H34B H 1.2148 0.2194 0.3122 0.046 Uiso 1 1 calc R . .
H34C H 1.1723 0.1741 0.2837 0.046 Uiso 1 1 calc R . .
C35 C 0.9155(5) 0.19092(18) 0.27911(12) 0.0394(12) Uani 1 1 d . . .
H35A H 0.8907 0.1672 0.2996 0.059 Uiso 1 1 calc R . .
H35B H 0.9472 0.1710 0.2573 0.059 Uiso 1 1 calc R . .
H35C H 0.8395 0.2114 0.2714 0.059 Uiso 1 1 calc R . .
C36 C 1.0654(6) 0.26170(17) 0.25923(12) 0.0424(13) Uani 1 1 d . . .
H36A H 1.1386 0.2838 0.2669 0.064 Uiso 1 1 calc R . .
H36B H 0.9919 0.2834 0.2514 0.064 Uiso 1 1 calc R . .
H36C H 1.0921 0.2396 0.2379 0.064 Uiso 1 1 calc R . .
C37 C 0.9241(4) 0.40467(14) 0.35057(12) 0.0225(9) Uani 1 1 d . . .
C38 C 0.9059(5) 0.43261(15) 0.38885(13) 0.0347(11) Uani 1 1 d . . .
H38A H 0.8236 0.4216 0.4005 0.052 Uiso 1 1 calc R . .
H38B H 0.9039 0.4701 0.3846 0.052 Uiso 1 1 calc R . .
H38C H 0.9784 0.4240 0.4059 0.052 Uiso 1 1 calc R . .
C39 C 0.8078(4) 0.41736(16) 0.32479(12) 0.0306(10) Uani 1 1 d . . .
H39A H 0.8175 0.3992 0.3005 0.046 Uiso 1 1 calc R . .
H39B H 0.8047 0.4548 0.3202 0.046 Uiso 1 1 calc R . .
H39C H 0.7270 0.4063 0.3372 0.046 Uiso 1 1 calc R . .
C40 C 1.0502(4) 0.42568(15) 0.33265(13) 0.0309(10) Uani 1 1 d . . .
H40A H 1.0635 0.4095 0.3077 0.046 Uiso 1 1 calc R . .
H40B H 1.1242 0.4176 0.3493 0.046 Uiso 1 1 calc R . .
H40C H 1.0432 0.4633 0.3296 0.046 Uiso 1 1 calc R . .

loop_
_atom_site_aniso_label
_atom_site_aniso_U_11
_atom_site_aniso_U_22
_atom_site_aniso_U_33
_atom_site_aniso_U_23
_atom_site_aniso_U_13
_atom_site_aniso_U_12
Ce1 0.01679(10) 0.01107(9) 0.01444(9) -0.00005(8) -0.00077(8) -0.00216(9)
Fe1 0.0174(3) 0.0134(2) 0.0155(2) -0.0008(2) 0.00306(19) -0.0026(2)
N1 0.0160(17) 0.0169(15) 0.0143(15) -0.0004(12) 0.0018(12) -0.0024(12)
N2 0.0182(17) 0.0132(15) 0.0150(15) 0.0021(12) -0.0007(12) 0.0015(12)
O1 0.0241(15) 0.0129(12) 0.0145(12) 0.0020(10) 0.0014(11) 0.0001(11)
O2 0.0270(15) 0.0116(12) 0.0158(12) -0.0005(10) 0.0031(11) -0.0035(11)
O3 0.0192(14) 0.0193(14) 0.0243(14) -0.0012(11) -0.0079(11) -0.0012(11)
O4 0.0189(14) 0.0207(14) 0.0196(13) -0.0005(10) -0.0013(11) -0.0037(11)
C311 0.023(2) 0.020(2) 0.025(2) -0.0062(16) -0.0069(16) 0.0047(16)
C312 0.016(2) 0.036(3) 0.044(3) -0.013(2) -0.0071(19) -0.0008(19)
C313 0.037(3) 0.041(3) 0.028(2) -0.014(2) -0.0076(19) 0.005(2)
C314 0.050(3) 0.030(2) 0.033(2) -0.0025(19) -0.007(2) 0.018(2)
C411 0.015(2) 0.026(2) 0.0214(19) -0.0020(16) -0.0013(15) -0.0033(16)
C412 0.027(2) 0.030(2) 0.033(2) 0.0047(18) -0.0006(19) 0.0057(19)
C413 0.025(2) 0.051(3) 0.027(2) -0.014(2) -0.0026(19) -0.008(2)
C414 0.024(2) 0.022(2) 0.037(2) 0.0007(18) 0.0018(18) -0.0019(17)
C1 0.025(2) 0.0108(17) 0.0146(18) 0.0031(14) 0.0027(15) 0.0002(15)
C2 0.029(2) 0.0161(18) 0.0138(17) -0.0005(14) 0.0011(16) 0.0033(16)
C3 0.043(3) 0.0168(19) 0.0142(18) 0.0027(15) 0.0081(17) 0.0046(18)
C4 0.035(3) 0.0175(19) 0.028(2) -0.0014(16) 0.0193(19) -0.0064(18)
C5 0.024(2) 0.0169(18) 0.027(2) -0.0030(15) 0.0031(18) -0.0069(17)
C6 0.0202(19) 0.0133(16) 0.0116(16) 0.0015(13) -0.0041(15) -0.0011(15)
C7 0.0188(19) 0.0156(17) 0.0126(16) -0.0001(14) -0.0006(15) 0.0016(14)
C8 0.017(2) 0.0150(17) 0.0165(18) 0.0003(14) -0.0037(14) -0.0031(15)
C9 0.0150(18) 0.0172(18) 0.0106(16) -0.0006(13) -0.0010(14) -0.0019(15)
C10 0.019(2) 0.0195(19) 0.0138(17) -0.0038(14) 0.0005(15) 0.0007(16)
C11 0.0175(18) 0.0120(18) 0.0170(17) -0.0003(13) -0.0004(14) -0.0007(14)
C12 0.0197(19) 0.0156(17) 0.0158(17) 0.0022(15) 0.0002(16) 0.0007(14)
C13 0.022(2) 0.0201(19) 0.0132(17) 0.0019(15) 0.0019(15) -0.0004(16)
C14 0.029(2) 0.033(2) 0.0170(19) 0.0077(17) 0.0005(17) 0.0026(19)
C15 0.024(2) 0.020(2) 0.028(2) 0.0011(17) 0.0051(17) -0.0028(17)
C16 0.032(2) 0.027(2) 0.0177(19) 0.0012(16) 0.0081(18) -0.002(2)
C17 0.030(2) 0.0125(17) 0.0172(19) -0.0027(14) 0.0024(16) 0.0031(16)
C18 0.031(2) 0.0148(18) 0.022(2) 0.0038(15) 0.0033(16) 0.0038(16)
C19 0.047(3) 0.0161(19) 0.026(2) -0.0041(16) -0.006(2) 0.0010(19)
C20 0.036(3) 0.024(2) 0.039(3) 0.0047(19) 0.009(2) 0.013(2)
C21 0.022(2) 0.0113(17) 0.0129(17) -0.0017(13) 0.0012(14) 0.0013(14)
C22 0.020(2) 0.0127(17) 0.0195(19) -0.0006(14) -0.0023(15) -0.0038(15)
C23 0.030(2) 0.0153(18) 0.0162(18) -0.0025(15) 0.0031(16) -0.0014(16)
C24 0.020(2) 0.0200(19) 0.023(2) 0.0009(16) 0.0074(16) 0.0021(16)
C25 0.019(2) 0.022(2) 0.0175(19) -0.0008(15) 0.0010(15) 0.0023(16)
C26 0.0197(19) 0.0172(18) 0.0147(17) -0.0016(14) -0.0012(14) 0.0014(15)
C27 0.020(2) 0.0155(17) 0.0155(17) 0.0012(13) -0.0031(15) -0.0008(16)
C28 0.0200(19) 0.0135(17) 0.0152(17) -0.0002(14) -0.0036(15) -0.0021(15)
C29 0.023(2) 0.0188(19) 0.0146(18) 0.0025(15) -0.0038(15) -0.0017(16)
C30 0.0176(19) 0.0216(19) 0.0172(18) 0.0056(15) -0.0026(15) -0.0019(16)
C31 0.017(2) 0.0138(18) 0.028(2) 0.0052(15) -0.0043(16) -0.0022(15)
C32 0.017(2) 0.0148(17) 0.0239(19) -0.0020(14) 0.0011(15) -0.0016(15)
C33 0.040(3) 0.0176(19) 0.0166(19) 0.0026(15) 0.0042(18) -0.0003(18)
C34 0.044(3) 0.023(2) 0.025(2) 0.0022(17) 0.011(2) 0.004(2)
C35 0.061(3) 0.038(3) 0.019(2) -0.0047(19) -0.007(2) -0.010(2)
C36 0.079(4) 0.027(2) 0.020(2) 0.0054(18) 0.015(2) 0.001(2)
C37 0.019(2) 0.0135(18) 0.036(2) 0.0060(16) 0.0025(17) -0.0032(16)
C38 0.047(3) 0.0143(19) 0.043(3) 0.0005(18) 0.009(2) 0.0006(19)
C39 0.027(2) 0.022(2) 0.042(3) 0.0190(19) 0.000(2) 0.0020(18)
C40 0.022(2) 0.017(2) 0.053(3) 0.0071(19) 0.008(2) -0.0033(17)

loop_
_atom_type_symbol
_atom_type_description
_atom_type_scat_dispersion_real
_atom_type_scat_dispersion_imag
_atom_type_scat_source
C C 0.0033 0.0016 'International Tables Vol C Tables 4.2.6.8 and 6.1.1.4'
H H 0.0000 0.0000 'International Tables Vol C Tables 4.2.6.8 and 6.1.1.4'
N N 0.0061 0.0033 'International Tables Vol C Tables 4.2.6.8 and 6.1.1.4'
O O 0.0106 0.0060 'International Tables Vol C Tables 4.2.6.8 and 6.1.1.4'
Fe Fe 0.3463 0.8444 'International Tables Vol C Tables 4.2.6.8 and 6.1.1.4'
Ce Ce -0.2486 2.6331 'International Tables Vol C Tables 4.2.6.8 and 6.1.1.4'

loop_
_geom_angle_atom_site_label_1
_geom_angle_atom_site_label_2
_geom_angle_atom_site_label_3
_geom_angle
_geom_angle_site_symmetry_1
_geom_angle_site_symmetry_3
_geom_angle_publ_flag
O3 Ce1 O4 164.85(10) . . ?
O3 Ce1 O2 95.39(10) . . ?
O4 Ce1 O2 92.64(10) . . ?
O3 Ce1 O1 95.46(10) . . ?
O4 Ce1 O1 95.47(10) . . ?
O2 Ce1 O1 101.70(9) . . ?
O3 Ce1 N1 89.62(10) . . ?
O4 Ce1 N1 83.94(10) . . ?
O2 Ce1 N1 171.96(10) . . ?
O1 Ce1 N1 71.48(9) . . ?
O3 Ce1 N2 87.64(10) . . ?
O4 Ce1 N2 82.64(10) . . ?
O2 Ce1 N2 72.01(10) . . ?
O1 Ce1 N2 173.28(9) . . ?
N1 Ce1 N2 114.59(10) . . ?
C23 Fe1 C4 112.33(15) . . ?
C23 Fe1 C24 40.97(15) . . ?
C4 Fe1 C24 99.33(16) . . ?
C23 Fe1 C3 101.45(16) . . ?
C4 Fe1 C3 40.87(17) . . ?
C24 Fe1 C3 117.77(15) . . ?
C23 Fe1 C25 68.52(15) . . ?
C4 Fe1 C25 121.09(17) . . ?
C24 Fe1 C25 40.69(14) . . ?
C3 Fe1 C25 156.09(16) . . ?
C23 Fe1 C5 148.67(16) . . ?
C4 Fe1 C5 40.71(15) . . ?
C24 Fe1 C5 115.92(16) . . ?
C3 Fe1 C5 68.38(16) . . ?
C25 Fe1 C5 108.38(16) . . ?
C23 Fe1 C2 123.86(15) . . ?
C4 Fe1 C2 68.34(17) . . ?
C24 Fe1 C2 156.82(14) . . ?
C3 Fe1 C2 40.37(15) . . ?
C25 Fe1 C2 162.41(14) . . ?
C5 Fe1 C2 68.13(16) . . ?
C23 Fe1 C22 40.34(14) . . ?
C4 Fe1 C22 149.56(15) . . ?
C24 Fe1 C22 68.26(16) . . ?
C3 Fe1 C22 118.96(16) . . ?
C25 Fe1 C22 68.10(15) . . ?
C5 Fe1 C22 169.68(15) . . ?
C2 Fe1 C22 112.08(16) . . ?
C23 Fe1 C21 67.29(14) . . ?
C4 Fe1 C21 161.04(17) . . ?
C24 Fe1 C21 67.50(15) . . ?
C3 Fe1 C21 157.20(16) . . ?
C25 Fe1 C21 40.15(14) . . ?
C5 Fe1 C21 131.42(14) . . ?
C2 Fe1 C21 128.69(15) . . ?
C22 Fe1 C21 39.86(13) . . ?
C23 Fe1 C1 163.47(15) . . ?
C4 Fe1 C1 67.34(15) . . ?
C24 Fe1 C1 154.53(16) . . ?
C3 Fe1 C1 67.01(14) . . ?
C25 Fe1 C1 126.70(14) . . ?
C5 Fe1 C1 40.04(15) . . ?
C2 Fe1 C1 39.77(14) . . ?
C22 Fe1 C1 133.71(15) . . ?
C21 Fe1 C1 118.79(14) . . ?
C6 N1 C1 117.2(3) . . ?
C6 N1 Ce1 131.8(2) . . ?
C1 N1 Ce1 110.8(2) . . ?
C26 N2 C21 117.3(3) . . ?
C26 N2 Ce1 129.2(2) . . ?
C21 N2 Ce1 111.7(2) . . ?
C8 O1 Ce1 145.8(2) . . ?
C28 O2 Ce1 145.3(2) . . ?
C311 O3 Ce1 165.5(2) . . ?
C411 O4 Ce1 165.0(2) . . ?
O3 C311 C312 108.2(3) . . ?
O3 C311 C313 108.5(3) . . ?
C312 C311 C313 111.0(3) . . ?
O3 C311 C314 108.1(3) . . ?
C312 C311 C314 110.7(4) . . ?
C313 C311 C314 110.2(3) . . ?
C311 C312 H31A 109.5 . . ?
C311 C312 H31B 109.5 . . ?
H31A C312 H31B 109.5 . . ?
C311 C312 H31C 109.5 . . ?
H31A C312 H31C 109.5 . . ?
H31B C312 H31C 109.5 . . ?
C311 C313 H31D 109.5 . . ?
C311 C313 H31E 109.5 . . ?
H31D C313 H31E 109.5 . . ?
C311 C313 H31F 109.5 . . ?
H31D C313 H31F 109.5 . . ?
H31E C313 H31F 109.5 . . ?
C311 C314 H31G 109.5 . . ?
C311 C314 H31H 109.5 . . ?
H31G C314 H31H 109.5 . . ?
C311 C314 H31I 109.5 . . ?
H31G C314 H31I 109.5 . . ?
H31H C314 H31I 109.5 . . ?
O4 C411 C412 108.4(3) . . ?
O4 C411 C413 108.5(3) . . ?
C412 C411 C413 110.8(3) . . ?
O4 C411 C414 108.2(3) . . ?
C412 C411 C414 111.5(3) . . ?
C413 C411 C414 109.5(3) . . ?
C411 C412 H41A 109.5 . . ?
C411 C412 H41B 109.5 . . ?
H41A C412 H41B 109.5 . . ?
C411 C412 H41C 109.5 . . ?
H41A C412 H41C 109.5 . . ?
H41B C412 H41C 109.5 . . ?
C411 C413 H41D 109.5 . . ?
C411 C413 H41E 109.5 . . ?
H41D C413 H41E 109.5 . . ?
C411 C413 H41F 109.5 . . ?
H41D C413 H41F 109.5 . . ?
H41E C413 H41F 109.5 . . ?
C411 C414 H41G 109.5 . . ?
C411 C414 H41H 109.5 . . ?
H41G C414 H41H 109.5 . . ?
C411 C414 H41I 109.5 . . ?
H41G C414 H41I 109.5 . . ?
H41H C414 H41I 109.5 . . ?
C2 C1 C5 108.8(3) . . ?
C2 C1 N1 126.3(3) . . ?
C5 C1 N1 124.8(3) . . ?
C2 C1 Fe1 68.9(2) . . ?
C5 C1 Fe1 68.3(2) . . ?
N1 C1 Fe1 132.2(2) . . ?
C3 C2 C1 107.3(4) . . ?
C3 C2 Fe1 68.6(2) . . ?
C1 C2 Fe1 71.3(2) . . ?
C3 C2 H2A 126.3 . . ?
C1 C2 H2A 126.3 . . ?
Fe1 C2 H2A 126.3 . . ?
C2 C3 C4 108.5(3) . . ?
C2 C3 Fe1 71.0(2) . . ?
C4 C3 Fe1 69.3(2) . . ?
C2 C3 H3A 125.8 . . ?
C4 C3 H3A 125.8 . . ?
Fe1 C3 H3A 125.8 . . ?
C3 C4 C5 108.0(4) . . ?
C3 C4 Fe1 69.8(2) . . ?
C5 C4 Fe1 70.6(2) . . ?
C3 C4 H4A 126.0 . . ?
C5 C4 H4A 126.0 . . ?
Fe1 C4 H4A 126.0 . . ?
C4 C5 C1 107.3(4) . . ?
C4 C5 Fe1 68.7(2) . . ?
C1 C5 Fe1 71.7(2) . . ?
C4 C5 H5A 126.3 . . ?
C1 C5 H5A 126.3 . . ?
Fe1 C5 H5A 126.3 . . ?
N1 C6 C7 126.7(3) . . ?
N1 C6 H6A 116.6 . . ?
C7 C6 H6A 116.6 . . ?
C12 C7 C8 120.1(3) . . ?
C12 C7 C6 116.1(3) . . ?
C8 C7 C6 123.7(3) . . ?
O1 C8 C7 119.9(3) . . ?
O1 C8 C9 121.5(3) . . ?
C7 C8 C9 118.6(3) . . ?
C10 C9 C8 117.7(3) . . ?
C10 C9 C13 122.0(3) . . ?
C8 C9 C13 120.4(3) . . ?
C9 C10 C11 125.1(3) . . ?
C9 C10 H10A 117.5 . . ?
C11 C10 H10A 117.5 . . ?
C12 C11 C10 116.5(3) . . ?
C12 C11 C17 123.9(3) . . ?
C10 C11 C17 119.4(3) . . ?
C11 C12 C7 121.9(3) . . ?
C11 C12 H12A 119.0 . . ?
C7 C12 H12A 119.0 . . ?
C9 C13 C16 112.1(3) . . ?
C9 C13 C14 110.1(3) . . ?
C16 C13 C14 107.0(3) . . ?
C9 C13 C15 110.2(3) . . ?
C16 C13 C15 107.3(3) . . ?
C14 C13 C15 110.2(3) . . ?
C13 C14 H14A 109.5 . . ?
C13 C14 H14B 109.5 . . ?
H14A C14 H14B 109.5 . . ?
C13 C14 H14C 109.5 . . ?
H14A C14 H14C 109.5 . . ?
H14B C14 H14C 109.5 . . ?
C13 C15 H15A 109.5 . . ?
C13 C15 H15B 109.5 . . ?
H15A C15 H15B 109.5 . . ?
C13 C15 H15C 109.5 . . ?
H15A C15 H15C 109.5 . . ?
H15B C15 H15C 109.5 . . ?
C13 C16 H16A 109.5 . . ?
C13 C16 H16B 109.5 . . ?
H16A C16 H16B 109.5 . . ?
C13 C16 H16C 109.5 . . ?
H16A C16 H16C 109.5 . . ?
H16B C16 H16C 109.5 . . ?
C18 C17 C11 111.5(3) . . ?
C18 C17 C19 108.6(3) . . ?
C11 C17 C19 109.4(3) . . ?
C18 C17 C20 107.9(3) . . ?
C11 C17 C20 109.7(3) . . ?
C19 C17 C20 109.7(3) . . ?
C17 C18 H18A 109.5 . . ?
C17 C18 H18B 109.5 . . ?
H18A C18 H18B 109.5 . . ?
C17 C18 H18C 109.5 . . ?
H18A C18 H18C 109.5 . . ?
H18B C18 H18C 109.5 . . ?
C17 C19 H19A 109.5 . . ?
C17 C19 H19B 109.5 . . ?
H19A C19 H19B 109.5 . . ?
C17 C19 H19C 109.5 . . ?
H19A C19 H19C 109.5 . . ?
H19B C19 H19C 109.5 . . ?
C17 C20 H20A 109.5 . . ?
C17 C20 H20B 109.5 . . ?
H20A C20 H20B 109.5 . . ?
C17 C20 H20C 109.5 . . ?
H20A C20 H20C 109.5 . . ?
H20B C20 H20C 109.5 . . ?
N2 C21 C22 127.1(3) . . ?
N2 C21 C25 124.3(3) . . ?
C22 C21 C25 108.5(3) . . ?
N2 C21 Fe1 131.4(2) . . ?
C22 C21 Fe1 69.19(19) . . ?
C25 C21 Fe1 68.2(2) . . ?
C23 C22 C21 107.5(3) . . ?
C23 C22 Fe1 68.3(2) . . ?
C21 C22 Fe1 71.0(2) . . ?
C23 C22 H22A 126.3 . . ?
C21 C22 H22A 126.3 . . ?
Fe1 C22 H22A 126.3 . . ?
C22 C23 C24 108.5(3) . . ?
C22 C23 Fe1 71.4(2) . . ?
C24 C23 Fe1 69.6(2) . . ?
C22 C23 H23A 125.7 . . ?
C24 C23 H23A 125.7 . . ?
Fe1 C23 H23A 125.7 . . ?
C25 C24 C23 107.9(3) . . ?
C25 C24 Fe1 70.3(2) . . ?
C23 C24 Fe1 69.5(2) . . ?
C25 C24 H24A 126.1 . . ?
C23 C24 H24A 126.1 . . ?
Fe1 C24 H24A 126.1 . . ?
C24 C25 C21 107.6(3) . . ?
C24 C25 Fe1 69.0(2) . . ?
C21 C25 Fe1 71.6(2) . . ?
C24 C25 H25A 126.2 . . ?
C21 C25 H25A 126.2 . . ?
Fe1 C25 H25A 126.2 . . ?
N2 C26 C27 127.1(3) . . ?
N2 C26 H26A 116.5 . . ?
C27 C26 H26A 116.5 . . ?
C32 C27 C28 120.5(3) . . ?
C32 C27 C26 115.9(3) . . ?
C28 C27 C26 123.4(3) . . ?
O2 C28 C27 120.0(3) . . ?
O2 C28 C29 121.4(3) . . ?
C27 C28 C29 118.7(3) . . ?
C30 C29 C28 117.3(3) . . ?
C30 C29 C33 122.1(3) . . ?
C28 C29 C33 120.6(3) . . ?
C29 C30 C31 125.1(3) . . ?
C29 C30 H30A 117.4 . . ?
C31 C30 H30A 117.4 . . ?
C32 C31 C30 116.7(3) . . ?
C32 C31 C37 122.7(4) . . ?
C30 C31 C37 120.4(3) . . ?
C31 C32 C27 121.6(3) . . ?
C31 C32 H32A 119.2 . . ?
C27 C32 H32A 119.2 . . ?
C29 C33 C34 110.1(3) . . ?
C29 C33 C35 110.1(3) . . ?
C34 C33 C35 110.1(3) . . ?
C29 C33 C36 112.0(3) . . ?
C34 C33 C36 107.0(4) . . ?
C35 C33 C36 107.5(4) . . ?
C33 C34 H34A 109.5 . . ?
C33 C34 H34B 109.5 . . ?
H34A C34 H34B 109.5 . . ?
C33 C34 H34C 109.5 . . ?
H34A C34 H34C 109.5 . . ?
H34B C34 H34C 109.5 . . ?
C33 C35 H35A 109.5 . . ?
C33 C35 H35B 109.5 . . ?
H35A C35 H35B 109.5 . . ?
C33 C35 H35C 109.5 . . ?
H35A C35 H35C 109.5 . . ?
H35B C35 H35C 109.5 . . ?
C33 C36 H36A 109.5 . . ?
C33 C36 H36B 109.5 . . ?
H36A C36 H36B 109.5 . . ?
C33 C36 H36C 109.5 . . ?
H36A C36 H36C 109.5 . . ?
H36B C36 H36C 109.5 . . ?
C39 C37 C38 108.7(4) . . ?
C39 C37 C40 109.7(3) . . ?
C38 C37 C40 107.1(3) . . ?
C39 C37 C31 108.8(3) . . ?
C38 C37 C31 111.3(3) . . ?
C40 C37 C31 111.1(3) . . ?
C37 C38 H38A 109.5 . . ?
C37 C38 H38B 109.5 . . ?
H38A C38 H38B 109.5 . . ?
C37 C38 H38C 109.5 . . ?
H38A C38 H38C 109.5 . . ?
H38B C38 H38C 109.5 . . ?
C37 C39 H39A 109.5 . . ?
C37 C39 H39B 109.5 . . ?
H39A C39 H39B 109.5 . . ?
C37 C39 H39C 109.5 . . ?
H39A C39 H39C 109.5 . . ?
H39B C39 H39C 109.5 . . ?
C37 C40 H40A 109.5 . . ?
C37 C40 H40B 109.5 . . ?
H40A C40 H40B 109.5 . . ?
C37 C40 H40C 109.5 . . ?
H40A C40 H40C 109.5 . . ?
H40B C40 H40C 109.5 . . ?

loop_
_geom_bond_atom_site_label_1
_geom_bond_atom_site_label_2
_geom_bond_distance
_geom_bond_site_symmetry_2
_geom_bond_publ_flag
Ce1 O3 2.086(3) . ?
Ce1 O4 2.087(3) . ?
Ce1 O2 2.221(2) . ?
Ce1 O1 2.224(2) . ?
Ce1 N1 2.484(3) . ?
Ce1 N2 2.487(3) . ?
Fe1 C23 2.039(4) . ?
Fe1 C4 2.039(4) . ?
Fe1 C24 2.040(4) . ?
Fe1 C3 2.046(4) . ?
Fe1 C25 2.057(4) . ?
Fe1 C5 2.064(4) . ?
Fe1 C2 2.078(4) . ?
Fe1 C22 2.079(4) . ?
Fe1 C21 2.103(4) . ?
Fe1 C1 2.110(4) . ?
N1 C6 1.285(4) . ?
N1 C1 1.431(4) . ?
N2 C26 1.295(4) . ?
N2 C21 1.417(4) . ?
O1 C8 1.319(4) . ?
O2 C28 1.321(4) . ?
O3 C311 1.422(4) . ?
O4 C411 1.409(4) . ?
C311 C312 1.521(6) . ?
C311 C313 1.528(5) . ?
C311 C314 1.528(5) . ?
C312 H31A 0.9800 . ?
C312 H31B 0.9800 . ?
C312 H31C 0.9800 . ?
C313 H31D 0.9800 . ?
C313 H31E 0.9800 . ?
C313 H31F 0.9800 . ?
C314 H31G 0.9800 . ?
C314 H31H 0.9800 . ?
C314 H31I 0.9800 . ?
C411 C412 1.530(5) . ?
C411 C413 1.532(5) . ?
C411 C414 1.535(5) . ?
C412 H41A 0.9800 . ?
C412 H41B 0.9800 . ?
C412 H41C 0.9800 . ?
C413 H41D 0.9800 . ?
C413 H41E 0.9800 . ?
C413 H41F 0.9800 . ?
C414 H41G 0.9800 . ?
C414 H41H 0.9800 . ?
C414 H41I 0.9800 . ?
C1 C2 1.425(5) . ?
C1 C5 1.429(5) . ?
C2 C3 1.423(5) . ?
C2 H2A 1.0000 . ?
C3 C4 1.426(6) . ?
C3 H3A 1.0000 . ?
C4 C5 1.428(5) . ?
C4 H4A 1.0000 . ?
C5 H5A 1.0000 . ?
C6 C7 1.439(5) . ?
C6 H6A 0.9500 . ?
C7 C12 1.418(5) . ?
C7 C8 1.419(5) . ?
C8 C9 1.435(5) . ?
C9 C10 1.382(5) . ?
C9 C13 1.534(5) . ?
C10 C11 1.407(5) . ?
C10 H10A 0.9500 . ?
C11 C12 1.377(5) . ?
C11 C17 1.536(5) . ?
C12 H12A 0.9500 . ?
C13 C16 1.537(5) . ?
C13 C14 1.543(5) . ?
C13 C15 1.543(5) . ?
C14 H14A 0.9800 . ?
C14 H14B 0.9800 . ?
C14 H14C 0.9800 . ?
C15 H15A 0.9800 . ?
C15 H15B 0.9800 . ?
C15 H15C 0.9800 . ?
C16 H16A 0.9800 . ?
C16 H16B 0.9800 . ?
C16 H16C 0.9800 . ?
C17 C18 1.536(5) . ?
C17 C19 1.540(5) . ?
C17 C20 1.547(6) . ?
C18 H18A 0.9800 . ?
C18 H18B 0.9800 . ?
C18 H18C 0.9800 . ?
C19 H19A 0.9800 . ?
C19 H19B 0.9800 . ?
C19 H19C 0.9800 . ?
C20 H20A 0.9800 . ?
C20 H20B 0.9800 . ?
C20 H20C 0.9800 . ?
C21 C22 1.426(5) . ?
C21 C25 1.429(5) . ?
C22 C23 1.420(5) . ?
C22 H22A 1.0000 . ?
C23 C24 1.427(5) . ?
C23 H23A 1.0000 . ?
C24 C25 1.425(5) . ?
C24 H24A 1.0000 . ?
C25 H25A 1.0000 . ?
C26 C27 1.444(5) . ?
C26 H26A 0.9500 . ?
C27 C32 1.415(5) . ?
C27 C28 1.420(5) . ?
C28 C29 1.426(5) . ?
C29 C30 1.391(5) . ?
C29 C33 1.535(5) . ?
C30 C31 1.404(5) . ?
C30 H30A 0.9500 . ?
C31 C32 1.373(5) . ?
C31 C37 1.542(5) . ?
C32 H32A 0.9500 . ?
C33 C34 1.535(6) . ?
C33 C35 1.540(6) . ?
C33 C36 1.547(5) . ?
C34 H34A 0.9800 . ?
C34 H34B 0.9800 . ?
C34 H34C 0.9800 . ?
C35 H35A 0.9800 . ?
C35 H35B 0.9800 . ?
C35 H35C 0.9800 . ?
C36 H36A 0.9800 . ?
C36 H36B 0.9800 . ?
C36 H36C 0.9800 . ?
C37 C39 1.533(6) . ?
C37 C38 1.537(6) . ?
C37 C40 1.538(5) . ?
C38 H38A 0.9800 . ?
C38 H38B 0.9800 . ?
C38 H38C 0.9800 . ?
C39 H39A 0.9800 . ?
C39 H39B 0.9800 . ?
C39 H39C 0.9800 . ?
C40 H40A 0.9800 . ?
C40 H40B 0.9800 . ?
C40 H40C 0.9800 . ?
